data_1504243
loop_
_publ_author_name
'Yu, Jie'
'He, Long'
'Chen, Xiao-Hua'
'Song, Jin'
'Chen, Wei-Jie'
'Gong, Liu-Zhu'

_publ_section_title
;
 Highly enantioselective catalytic 1,3-dipolar cycloaddition involving
 2,3-allenoate dipolarophiles.
;
_journal_issue 21
_journal_name_full 'Organic letters'
_journal_page_first 4946
_journal_page_last 4949
_journal_paper_doi 10.1021/ol9020964
_journal_volume 11
_journal_year 2009
_chemical_absolute_configuration ad
_chemical_formula_sum 'C35 H27 Br Cl3 N O6'
_chemical_formula_weight 743.84
_space_group_IT_number 4
_symmetry_cell_setting monoclinic
_symmetry_space_group_name_Hall 'P 2yb'
_symmetry_space_group_name_H-M 'P 1 21 1'
_atom_sites_solution_hydrogens geom
_atom_sites_solution_primary direct
_atom_sites_solution_secondary difmap
_audit_creation_method SHELXL-97
_cell_angle_alpha 90.000(5)
_cell_angle_beta 99.491(5)
_cell_angle_gamma 90.000(5)
_cell_formula_units_Z 2
_cell_length_a 15.800(5)
_cell_length_b 5.833(5)
_cell_length_c 18.339(5)
_cell_measurement_reflns_used 8700
_cell_measurement_temperature 291(2)
_cell_measurement_theta_max 62.7479
_cell_measurement_theta_min 2.4336
_cell_volume 1667.0(16)
_computing_cell_refinement 'CrysAlisPro (Oxford Diffraction Ltd.)'
_computing_data_collection 'CrysAlisPro (Oxford Diffraction Ltd.)'
_computing_data_reduction 'CrysAlisPro (Oxford Diffraction Ltd.)'
_computing_molecular_graphics
;
Olex2, Durham University (compiled Feb 15 2009 13:03:59)
;
_computing_publication_material
;
Olex2, Durham University (compiled Feb 15 2009 13:03:59)
;
_computing_structure_refinement 'SHELXL-97 (Sheldrick, 1997)'
_computing_structure_solution 'SHELXS-97 (Sheldrick, 1990)/Bruker'
_diffrn_ambient_temperature 291(2)
_diffrn_measured_fraction_theta_full 0.977
_diffrn_measured_fraction_theta_max 0.978
_diffrn_measurement_device_type 'Gemini S Ultra, Oxford Diffraction'
_diffrn_radiation_monochromator mirror
_diffrn_radiation_source 'Enhance Ultra (Cu) X-ray Source'
_diffrn_radiation_type CuK\a
_diffrn_radiation_wavelength 1.54184
_diffrn_reflns_av_R_equivalents 0.0400
_diffrn_reflns_av_sigmaI/netI 0.0408
_diffrn_reflns_limit_h_max 18
_diffrn_reflns_limit_h_min -18
_diffrn_reflns_limit_k_max 6
_diffrn_reflns_limit_k_min -6
_diffrn_reflns_limit_l_max 21
_diffrn_reflns_limit_l_min -21
_diffrn_reflns_number 23796
_diffrn_reflns_theta_full 63.38
_diffrn_reflns_theta_max 63.38
_diffrn_reflns_theta_min 2.44
_diffrn_standards_decay_% none
_exptl_absorpt_coefficient_mu 4.281
_exptl_absorpt_correction_T_max 0.4527
_exptl_absorpt_correction_T_min 0.4024
_exptl_absorpt_correction_type multi-scan
_exptl_absorpt_process_details
;
 CrysAlisPro, Oxford Diffraction Ltd.,
 Version 1.171.33.34d (release 27-02-2009 CrysAlis171 .NET)
 (compiled Feb 27 2009,15:38:38)
 Empirical absorption correction using spherical harmonics,
 implemented in SCALE3 ABSPACK scaling algorithm.
;
_exptl_crystal_colour colorless
_exptl_crystal_density_diffrn 1.482
_exptl_crystal_density_method 'not measured'
_exptl_crystal_description block
_exptl_crystal_F_000 756
_exptl_crystal_size_max 0.26
_exptl_crystal_size_mid 0.24
_exptl_crystal_size_min 0.22
_refine_diff_density_max 0.292
_refine_diff_density_min -0.324
_refine_diff_density_rms 0.041
_refine_ls_abs_structure_details 'Flack H D (1983), Acta Cryst. A39, 876-881'
_refine_ls_abs_structure_Flack -0.011(12)
_refine_ls_extinction_method none
_refine_ls_goodness_of_fit_ref 0.998
_refine_ls_hydrogen_treatment mixed
_refine_ls_matrix_type full
_refine_ls_number_parameters 427
_refine_ls_number_reflns 5138
_refine_ls_number_restraints 4
_refine_ls_restrained_S_all 0.998
_refine_ls_R_factor_all 0.0507
_refine_ls_R_factor_gt 0.0312
_refine_ls_shift/su_max 0.001
_refine_ls_shift/su_mean 0.000
_refine_ls_structure_factor_coef Fsqd
_refine_ls_weighting_details
;
calc w=1/[\s^2^(Fo^2^)+(0.0289P)^2^+0.0000P] where P=(Fo^2^+2Fc^2^)/3
;
_refine_ls_weighting_scheme calc
_refine_ls_wR_factor_gt 0.0596
_refine_ls_wR_factor_ref 0.0652
_reflns_number_gt 3894
_reflns_number_total 5138
_reflns_threshold_expression >2sigma(I)
_cod_data_source_file ol9020964_si_001.cif
_cod_data_source_block 090520-CU
_cod_depositor_comments
;
The following automatic conversions were performed:

'_symmetry_cell_setting' value 'Monoclinic' changed to 'monoclinic'
according to /home/saulius/struct/CIF-dictionaries/cif_core.dic
dictionary named 'cif_core.dic' version 2.4.2 from 2011-04-26.

Automatic conversion script
Id: cif_fix_values 1715 2011-07-08 13:25:40Z adriana 
;
_cod_database_code 1504243

loop_
_symmetry_equiv_pos_as_xyz
'x, y, z'
'-x, y+1/2, -z'

loop_
_atom_site_label
_atom_site_type_symbol
_atom_site_fract_x
_atom_site_fract_y
_atom_site_fract_z
_atom_site_U_iso_or_equiv
_atom_site_adp_type
_atom_site_occupancy
_atom_site_symmetry_multiplicity
_atom_site_calc_flag
_atom_site_refinement_flags
Br1 Br 0.00065(2) 0.78180(8) 0.66461(2) 0.07092(14) Uani 1 1 d .
Cl2 Cl -0.73617(6) 1.5038(2) -0.07265(5) 0.0805(3) Uani 1 1 d .
Cl1 Cl -0.26454(8) 0.5132(2) 0.84572(6) 0.1108(5) Uani 1 1 d .
Cl3 Cl 0.11501(9) 1.4293(3) 0.04624(8) 0.1350(6) Uani 1 1 d .
O4 O -0.44461(15) 0.9422(5) 0.16716(13) 0.0672(7) Uani 1 1 d .
O3 O -0.41001(12) 1.3042(4) 0.19872(10) 0.0469(5) Uani 1 1 d .
O1 O -0.33974(14) 1.0767(4) 0.52540(12) 0.0584(6) Uani 1 1 d .
N1 N -0.23226(14) 1.2882(6) 0.35545(12) 0.0439(6) Uani 1 1 d D
O2 O -0.44502(16) 0.8155(5) 0.50426(13) 0.0675(7) Uani 1 1 d .
O5 O -0.21189(13) 1.5613(4) 0.22697(11) 0.0495(6) Uani 1 1 d .
O6 O -0.14875(17) 1.9013(5) 0.25396(16) 0.0791(9) Uani 1 1 d .
C30 C -0.0881(2) 1.6434(6) 0.17694(19) 0.0508(9) Uani 1 1 d .
C7 C -0.22877(19) 1.3719(5) 0.43097(16) 0.0440(8) Uani 1 1 d .
H7 H -0.2066 1.5291 0.4334 0.053 Uiso 1 1 calc R
C8 C -0.30376(19) 1.4039(6) 0.30707(15) 0.0400(8) Uani 1 1 d .
C25 C -0.6563(2) 1.4000(7) -0.00411(19) 0.0506(9) Uani 1 1 d .
C28 C -0.27779(19) 1.6177(5) 0.27048(17) 0.0449(8) Uani 1 1 d .
H28A H -0.3272 1.6827 0.2388 0.054 Uiso 1 1 calc R
H28B H -0.2561 1.7306 0.3077 0.054 Uiso 1 1 calc R
C27 C -0.5618(2) 1.4544(6) 0.10957(18) 0.0524(9) Uani 1 1 d .
H27 H -0.5410 1.5465 0.1500 0.063 Uiso 1 1 calc R
C29 C -0.1515(2) 1.7183(7) 0.22336(19) 0.0509(10) Uani 1 1 d .
C24 C -0.6214(2) 1.1893(7) -0.01305(19) 0.0571(11) Uani 1 1 d .
H24 H -0.6404 1.1022 -0.0550 0.069 Uiso 1 1 calc R
C26 C -0.6285(2) 1.5324(6) 0.05606(19) 0.0550(9) Uani 1 1 d .
H26 H -0.6538 1.6740 0.0615 0.066 Uiso 1 1 calc R
C13 C -0.3853(2) 0.8965(6) 0.54425(19) 0.0517(9) Uani 1 1 d .
C9 C -0.36416(19) 1.4651(6) 0.36072(16) 0.0426(8) Uani 1 1 d .
C4 C -0.17067(18) 1.2296(6) 0.48645(16) 0.0450(9) Uani 1 1 d .
C10 C -0.3247(2) 1.3810(5) 0.43713(17) 0.0446(9) Uani 1 1 d .
H10 H -0.3349 1.4914 0.4751 0.054 Uiso 1 1 calc R
C23 C -0.5571(2) 1.1079(6) 0.04156(18) 0.0515(9) Uani 1 1 d .
H23 H -0.5342 0.9626 0.0371 0.062 Uiso 1 1 calc R
C12 C -0.3648(2) 1.1522(6) 0.44948(19) 0.0548(9) Uani 1 1 d .
H12B H -0.4268 1.1652 0.4383 0.066 Uiso 1 1 calc R
H12A H -0.3468 1.0393 0.4163 0.066 Uiso 1 1 calc R
C22 C -0.52665(19) 1.2422(6) 0.10280(16) 0.0421(8) Uani 1 1 d .
C20 C -0.34032(19) 1.2153(5) 0.25245(16) 0.0461(9) Uani 1 1 d .
H20A H -0.2954 1.1574 0.2272 0.055 Uiso 1 1 calc R
H20B H -0.3609 1.0892 0.2792 0.055 Uiso 1 1 calc R
C1 C -0.0670(2) 0.9654(7) 0.59186(18) 0.0535(9) Uani 1 1 d .
C14 C -0.3530(2) 0.8117(7) 0.62002(18) 0.0544(9) Uani 1 1 d .
C3 C -0.14919(19) 1.3017(8) 0.55902(16) 0.0544(9) Uani 1 1 d .
H3 H -0.1700 1.4418 0.5726 0.065 Uiso 1 1 calc R
C6 C -0.0849(2) 0.8900(6) 0.52033(19) 0.0538(9) Uani 1 1 d .
H6 H -0.0623 0.7521 0.5069 0.065 Uiso 1 1 calc R
C11 C -0.4365(2) 1.5779(7) 0.3437(2) 0.0568(10) Uani 1 1 d D
C5 C -0.1371(2) 1.0209(6) 0.46810(18) 0.0511(9) Uani 1 1 d .
H5 H -0.1499 0.9681 0.4197 0.061 Uiso 1 1 calc R
C15 C -0.3891(2) 0.6105(7) 0.6415(2) 0.0746(12) Uani 1 1 d .
H15 H -0.4317 0.5360 0.6090 0.089 Uiso 1 1 calc R
C17 C -0.2976(3) 0.6289(9) 0.7585(2) 0.0779(13) Uani 1 1 d .
C2 C -0.0982(2) 1.1735(7) 0.61180(19) 0.0592(10) Uani 1 1 d .
H2 H -0.0848 1.2261 0.6602 0.071 Uiso 1 1 calc R
C19 C -0.2888(3) 0.9152(8) 0.6679(2) 0.0837(13) Uani 1 1 d .
H19 H -0.2631 1.0475 0.6536 0.100 Uiso 1 1 calc R
C31 C -0.0179(2) 1.7807(10) 0.17401(19) 0.0732(10) Uani 1 1 d .
H31 H -0.0123 1.9189 0.1996 0.088 Uiso 1 1 calc R
C32 C 0.0441(3) 1.7160(10) 0.1337(3) 0.0924(16) Uani 1 1 d .
H32 H 0.0911 1.8102 0.1319 0.111 Uiso 1 1 calc R
C18 C -0.2617(3) 0.8239(10) 0.7378(2) 0.0977(17) Uani 1 1 d .
H18 H -0.2189 0.8970 0.7705 0.117 Uiso 1 1 calc R
C33 C 0.0363(3) 1.5161(10) 0.0972(2) 0.0821(14) Uani 1 1 d .
C35 C -0.0941(3) 1.4388(8) 0.1394(2) 0.0722(11) Uani 1 1 d .
H35 H -0.1406 1.3425 0.1416 0.087 Uiso 1 1 calc R
C16 C -0.3615(3) 0.5204(8) 0.7117(2) 0.0824(13) Uani 1 1 d .
H16 H -0.3863 0.3875 0.7266 0.099 Uiso 1 1 calc R
C34 C -0.0324(3) 1.3740(8) 0.0985(2) 0.0841(13) Uani 1 1 d .
H34 H -0.0373 1.2366 0.0724 0.101 Uiso 1 1 calc R
C21 C -0.4576(2) 1.1452(7) 0.15889(18) 0.0469(8) Uani 1 1 d .
H1B H -0.4586(17) 1.621(5) 0.2954(8) 0.048(9) Uiso 1 1 d D
H17 H -0.1834(11) 1.313(6) 0.3375(15) 0.057(10) Uiso 1 1 d D
H1A H -0.472(2) 1.616(7) 0.3780(16) 0.091(14) Uiso 1 1 d D

loop_
_atom_site_aniso_label
_atom_site_aniso_U_11
_atom_site_aniso_U_22
_atom_site_aniso_U_33
_atom_site_aniso_U_23
_atom_site_aniso_U_13
_atom_site_aniso_U_12
Br1 0.0654(2) 0.0743(3) 0.0641(2) 0.0166(3) -0.01592(17) 0.0023(3)
Cl2 0.0630(6) 0.1077(9) 0.0649(6) 0.0138(6) -0.0067(5) 0.0207(6)
Cl1 0.1044(9) 0.1390(12) 0.0878(8) 0.0539(8) 0.0127(7) 0.0153(8)
Cl3 0.1111(10) 0.1812(15) 0.1298(11) 0.0226(11) 0.0698(9) 0.0453(10)
O4 0.0771(18) 0.0398(17) 0.0736(17) 0.0002(14) -0.0207(13) -0.0008(14)
O3 0.0506(12) 0.0360(13) 0.0483(11) -0.0002(13) -0.0088(9) 0.0019(12)
O1 0.0587(14) 0.0639(18) 0.0514(14) 0.0154(13) 0.0051(11) -0.0065(13)
N1 0.0392(14) 0.0529(16) 0.0376(14) 0.0027(17) 0.0009(11) 0.0072(17)
O2 0.0712(16) 0.0650(19) 0.0655(15) 0.0021(16) 0.0085(13) -0.0117(16)
O5 0.0555(14) 0.0435(15) 0.0514(14) -0.0012(11) 0.0141(11) -0.0078(12)
O6 0.0784(19) 0.0598(19) 0.105(2) -0.0294(17) 0.0329(16) -0.0194(15)
C30 0.048(2) 0.051(2) 0.052(2) 0.0049(19) 0.0053(17) -0.0064(18)
C7 0.0472(19) 0.037(2) 0.0465(19) 0.0020(15) 0.0021(15) -0.0009(14)
C8 0.0440(18) 0.0376(19) 0.0375(17) 0.0019(15) 0.0040(14) 0.0064(15)
C25 0.046(2) 0.058(3) 0.045(2) 0.0020(19) -0.0004(16) 0.0017(19)
C28 0.0443(19) 0.042(2) 0.048(2) 0.0012(17) 0.0055(16) -0.0005(16)
C27 0.055(2) 0.045(3) 0.053(2) -0.0042(19) -0.0011(16) -0.0004(18)
C29 0.047(2) 0.055(3) 0.048(2) -0.0029(19) 0.0005(17) -0.0040(18)
C24 0.062(2) 0.061(3) 0.046(2) -0.0100(19) 0.0008(19) -0.005(2)
C26 0.055(2) 0.043(2) 0.065(2) 0.004(2) 0.0021(18) 0.0127(18)
C13 0.056(2) 0.046(2) 0.056(2) 0.0085(19) 0.0191(19) 0.0085(19)
C9 0.0412(18) 0.040(2) 0.0449(18) -0.0021(17) 0.0017(15) 0.0015(16)
C4 0.0424(17) 0.049(3) 0.0402(18) 0.0015(17) -0.0042(14) -0.0044(16)
C10 0.049(2) 0.043(2) 0.0402(18) -0.0014(15) 0.0032(15) 0.0052(16)
C23 0.055(2) 0.043(2) 0.053(2) -0.0042(18) -0.0011(17) 0.0008(17)
C12 0.052(2) 0.057(2) 0.055(2) 0.0071(19) 0.0050(17) -0.0020(18)
C22 0.0448(17) 0.034(2) 0.0463(18) 0.0023(17) 0.0026(14) -0.0012(16)
C20 0.0513(19) 0.043(3) 0.0419(18) 0.0003(15) 0.0016(15) 0.0099(15)
C1 0.051(2) 0.051(3) 0.053(2) 0.0088(19) -0.0078(16) -0.0071(18)
C14 0.0532(19) 0.052(3) 0.060(2) 0.011(2) 0.0150(17) 0.003(2)
C3 0.062(2) 0.048(2) 0.0487(19) -0.002(2) -0.0036(16) -0.001(2)
C6 0.054(2) 0.045(2) 0.058(2) 0.0031(18) -0.0040(17) 0.0020(16)
C11 0.049(2) 0.061(3) 0.057(3) 0.006(2) 0.001(2) 0.0134(19)
C5 0.056(2) 0.046(2) 0.046(2) -0.0024(18) -0.0047(16) 0.0012(18)
C15 0.067(3) 0.068(3) 0.088(3) 0.022(3) 0.008(2) -0.005(2)
C17 0.080(3) 0.086(4) 0.069(3) 0.033(3) 0.017(2) 0.012(3)
C2 0.064(2) 0.063(3) 0.044(2) 0.0000(19) -0.0092(18) -0.0084(19)
C19 0.090(3) 0.084(3) 0.075(3) 0.028(3) 0.006(2) -0.023(3)
C31 0.070(3) 0.073(3) 0.079(3) -0.007(3) 0.020(2) -0.014(3)
C32 0.067(3) 0.107(5) 0.108(4) 0.004(3) 0.030(3) -0.013(3)
C18 0.100(3) 0.113(5) 0.072(3) 0.019(3) -0.012(2) -0.035(3)
C33 0.074(3) 0.109(4) 0.069(3) 0.021(3) 0.030(2) 0.024(3)
C35 0.075(3) 0.067(3) 0.079(3) -0.014(3) 0.026(2) -0.016(2)
C16 0.074(3) 0.082(3) 0.090(3) 0.036(3) 0.012(2) -0.001(3)
C34 0.100(3) 0.078(3) 0.083(3) -0.011(2) 0.040(3) -0.002(3)
C21 0.052(2) 0.040(2) 0.046(2) 0.0017(18) 0.0024(16) -0.0017(19)

loop_
_atom_type_symbol
_atom_type_description
_atom_type_scat_dispersion_real
_atom_type_scat_dispersion_imag
_atom_type_scat_source
C C 0.0181 0.0091 'International Tables Vol C Tables 4.2.6.8 and 6.1.1.4'
H H 0.0000 0.0000 'International Tables Vol C Tables 4.2.6.8 and 6.1.1.4'
O O 0.0492 0.0322 'International Tables Vol C Tables 4.2.6.8 and 6.1.1.4'
Cl Cl 0.3639 0.7018 'International Tables Vol C Tables 4.2.6.8 and 6.1.1.4'
Br Br -0.6763 1.2805 'International Tables Vol C Tables 4.2.6.8 and 6.1.1.4'
N N 0.0311 0.0180 'International Tables Vol C Tables 4.2.6.8 and 6.1.1.4'

loop_
_geom_angle_atom_site_label_1
_geom_angle_atom_site_label_2
_geom_angle_atom_site_label_3
_geom_angle
C21 O3 C20 114.9(3)
C13 O1 C12 114.1(3)
C7 N1 C8 108.8(2)
C7 N1 H17 113(2)
C8 N1 H17 109(2)
C29 O5 C28 117.1(3)
C35 C30 C31 118.4(4)
C35 C30 C29 123.1(3)
C31 C30 C29 118.4(4)
N1 C7 C4 112.4(3)
N1 C7 C10 101.4(2)
C4 C7 C10 117.9(3)
N1 C7 H7 108.2
C4 C7 H7 108.2
C10 C7 H7 108.2
N1 C8 C28 114.1(3)
N1 C8 C9 102.6(2)
C28 C8 C9 109.9(3)
N1 C8 C20 103.4(3)
C28 C8 C20 113.8(2)
C9 C8 C20 112.4(3)
C26 C25 C24 121.7(3)
C26 C25 Cl2 119.2(3)
C24 C25 Cl2 119.0(3)
O5 C28 C8 109.3(2)
O5 C28 H28A 109.8
C8 C28 H28A 109.8
O5 C28 H28B 109.8
C8 C28 H28B 109.8
H28A C28 H28B 108.3
C22 C27 C26 120.1(3)
C22 C27 H27 119.9
C26 C27 H27 119.9
O6 C29 O5 123.9(3)
O6 C29 C30 123.6(4)
O5 C29 C30 112.5(3)
C25 C24 C23 118.9(4)
C25 C24 H24 120.6
C23 C24 H24 120.6
C25 C26 C27 119.4(3)
C25 C26 H26 120.3
C27 C26 H26 120.3
O2 C13 O1 123.5(3)
O2 C13 C14 124.0(3)
O1 C13 C14 112.6(3)
C11 C9 C10 126.2(3)
C11 C9 C8 125.4(3)
C10 C9 C8 108.4(2)
C3 C4 C5 117.1(3)
C3 C4 C7 120.6(3)
C5 C4 C7 122.3(3)
C12 C10 C9 107.8(3)
C12 C10 C7 115.0(3)
C9 C10 C7 101.7(2)
C12 C10 H10 110.7
C9 C10 H10 110.7
C7 C10 H10 110.7
C24 C23 C22 120.4(3)
C24 C23 H23 119.8
C22 C23 H23 119.8
O1 C12 C10 110.9(3)
O1 C12 H12B 109.5
C10 C12 H12B 109.5
O1 C12 H12A 109.5
C10 C12 H12A 109.5
H12B C12 H12A 108.0
C27 C22 C23 119.4(3)
C27 C22 C21 123.0(3)
C23 C22 C21 117.6(3)
O3 C20 C8 110.5(2)
O3 C20 H20A 109.6
C8 C20 H20A 109.6
O3 C20 H20B 109.6
C8 C20 H20B 109.6
H20A C20 H20B 108.1
C6 C1 C2 120.6(3)
C6 C1 Br1 119.7(3)
C2 C1 Br1 119.6(3)
C19 C14 C15 119.1(3)
C19 C14 C13 123.9(4)
C15 C14 C13 116.9(3)
C2 C3 C4 122.3(4)
C2 C3 H3 118.8
C4 C3 H3 118.8
C1 C6 C5 119.4(3)
C1 C6 H6 120.3
C5 C6 H6 120.3
C9 C11 H1B 122.6(19)
C9 C11 H1A 124(3)
H1B C11 H1A 114(3)
C6 C5 C4 121.5(3)
C6 C5 H5 119.3
C4 C5 H5 119.3
C14 C15 C16 120.0(4)
C14 C15 H15 120.0
C16 C15 H15 120.0
C18 C17 C16 120.9(4)
C18 C17 Cl1 120.6(4)
C16 C17 Cl1 118.6(4)
C3 C2 C1 119.0(3)
C3 C2 H2 120.5
C1 C2 H2 120.5
C14 C19 C18 120.4(4)
C14 C19 H19 119.8
C18 C19 H19 119.8
C32 C31 C30 120.8(5)
C32 C31 H31 119.6
C30 C31 H31 119.6
C33 C32 C31 119.6(4)
C33 C32 H32 120.2
C31 C32 H32 120.2
C17 C18 C19 120.1(4)
C17 C18 H18 119.9
C19 C18 H18 119.9
C32 C33 C34 121.7(4)
C32 C33 Cl3 120.3(4)
C34 C33 Cl3 118.0(4)
C30 C35 C34 121.0(4)
C30 C35 H35 119.5
C34 C35 H35 119.5
C17 C16 C15 119.5(4)
C17 C16 H16 120.3
C15 C16 H16 120.3
C33 C34 C35 118.6(4)
C33 C34 H34 120.7
C35 C34 H34 120.7
O4 C21 O3 123.0(3)
O4 C21 C22 123.5(3)
O3 C21 C22 113.5(3)

loop_
_geom_bond_atom_site_label_1
_geom_bond_atom_site_label_2
_geom_bond_distance
Br1 C1 1.897(3)
Cl2 C25 1.737(3)
Cl1 C17 1.735(4)
Cl3 C33 1.749(4)
O4 C21 1.207(4)
O3 C21 1.333(4)
O3 C20 1.447(3)
O1 C13 1.351(4)
O1 C12 1.452(4)
N1 C7 1.461(4)
N1 C8 1.479(4)
N1 H17 0.900(10)
O2 C13 1.193(4)
O5 C29 1.332(4)
O5 C28 1.450(4)
O6 C29 1.204(4)
C30 C35 1.373(5)
C30 C31 1.377(5)
C30 C29 1.484(5)
C7 C4 1.503(4)
C7 C10 1.540(4)
C7 H7 0.9800
C8 C28 1.505(4)
C8 C9 1.522(4)
C8 C20 1.535(4)
C25 C26 1.359(5)
C25 C24 1.368(5)
C28 H28A 0.9700
C28 H28B 0.9700
C27 C22 1.371(5)
C27 C26 1.393(4)
C27 H27 0.9300
C24 C23 1.388(5)
C24 H24 0.9300
C26 H26 0.9300
C13 C14 1.484(4)
C9 C11 1.311(4)
C9 C10 1.518(4)
C4 C3 1.384(4)
C4 C5 1.391(5)
C10 C12 1.510(4)
C10 H10 0.9800
C23 C22 1.389(4)
C23 H23 0.9300
C12 H12B 0.9700
C12 H12A 0.9700
C22 C21 1.483(4)
C20 H20A 0.9700
C20 H20B 0.9700
C1 C6 1.368(4)
C1 C2 1.382(5)
C14 C19 1.368(5)
C14 C15 1.390(5)
C3 C2 1.374(5)
C3 H3 0.9300
C6 C5 1.385(4)
C6 H6 0.9300
C11 H1B 0.933(10)
C11 H1A 0.936(10)
C5 H5 0.9300
C15 C16 1.391(5)
C15 H15 0.9300
C17 C18 1.353(6)
C17 C16 1.368(6)
C2 H2 0.9300
C19 C18 1.389(5)
C19 H19 0.9300
C31 C32 1.372(6)
C31 H31 0.9300
C32 C33 1.340(6)
C32 H32 0.9300
C18 H18 0.9300
C33 C34 1.369(6)
C35 C34 1.377(5)
C35 H35 0.9300
C16 H16 0.9300
C34 H34 0.9300

loop_
_geom_torsion_atom_site_label_1
_geom_torsion_atom_site_label_2
_geom_torsion_atom_site_label_3
_geom_torsion_atom_site_label_4
_geom_torsion
C8 N1 C7 C4 168.0(3)
C8 N1 C7 C10 41.1(3)
C7 N1 C8 C28 92.9(3)
C7 N1 C8 C9 -25.9(3)
C7 N1 C8 C20 -142.9(3)
C29 O5 C28 C8 -145.4(3)
N1 C8 C28 O5 58.1(3)
C9 C8 C28 O5 172.6(2)
C20 C8 C28 O5 -60.3(3)
C28 O5 C29 O6 0.2(5)
C28 O5 C29 C30 -179.5(3)
C35 C30 C29 O6 -176.8(4)
C31 C30 C29 O6 6.2(5)
C35 C30 C29 O5 2.8(5)
C31 C30 C29 O5 -174.1(3)
C26 C25 C24 C23 1.2(5)
Cl2 C25 C24 C23 179.5(3)
C24 C25 C26 C27 1.2(5)
Cl2 C25 C26 C27 -177.1(3)
C22 C27 C26 C25 -2.4(5)
C12 O1 C13 O2 -5.2(5)
C12 O1 C13 C14 175.1(3)
N1 C8 C9 C11 177.7(3)
C28 C8 C9 C11 56.1(4)
C20 C8 C9 C11 -71.8(4)
N1 C8 C9 C10 -0.2(3)
C28 C8 C9 C10 -121.9(3)
C20 C8 C9 C10 110.2(3)
N1 C7 C4 C3 170.3(3)
C10 C7 C4 C3 -72.3(4)
N1 C7 C4 C5 -10.5(4)
C10 C7 C4 C5 106.9(4)
C11 C9 C10 C12 84.7(4)
C8 C9 C10 C12 -97.4(3)
C11 C9 C10 C7 -154.0(4)
C8 C9 C10 C7 23.9(3)
N1 C7 C10 C12 77.8(3)
C4 C7 C10 C12 -45.3(4)
N1 C7 C10 C9 -38.4(3)
C4 C7 C10 C9 -161.5(3)
C25 C24 C23 C22 -2.4(5)
C13 O1 C12 C10 168.2(3)
C9 C10 C12 O1 -171.6(3)
C7 C10 C12 O1 75.8(3)
C26 C27 C22 C23 1.2(5)
C26 C27 C22 C21 -177.9(3)
C24 C23 C22 C27 1.2(5)
C24 C23 C22 C21 -179.7(3)
C21 O3 C20 C8 -166.5(3)
N1 C8 C20 O3 -177.9(2)
C28 C8 C20 O3 -53.6(3)
C9 C8 C20 O3 72.2(3)
O2 C13 C14 C19 -174.7(4)
O1 C13 C14 C19 5.0(5)
O2 C13 C14 C15 7.5(5)
O1 C13 C14 C15 -172.8(3)
C5 C4 C3 C2 -1.1(5)
C7 C4 C3 C2 178.2(3)
C2 C1 C6 C5 -2.0(5)
Br1 C1 C6 C5 177.5(3)
C1 C6 C5 C4 1.0(5)
C3 C4 C5 C6 0.5(5)
C7 C4 C5 C6 -178.8(3)
C19 C14 C15 C16 1.8(6)
C13 C14 C15 C16 179.7(3)
C4 C3 C2 C1 0.1(5)
C6 C1 C2 C3 1.5(5)
Br1 C1 C2 C3 -178.1(3)
C15 C14 C19 C18 -1.8(7)
C13 C14 C19 C18 -179.5(4)
C35 C30 C31 C32 0.9(6)
C29 C30 C31 C32 178.0(4)
C30 C31 C32 C33 -0.4(7)
C16 C17 C18 C19 -0.8(8)
Cl1 C17 C18 C19 -179.9(4)
C14 C19 C18 C17 1.3(7)
C31 C32 C33 C34 0.3(7)
C31 C32 C33 Cl3 -179.4(3)
C31 C30 C35 C34 -1.3(6)
C29 C30 C35 C34 -178.3(4)
C18 C17 C16 C15 0.8(7)
Cl1 C17 C16 C15 179.9(3)
C14 C15 C16 C17 -1.3(7)
C32 C33 C34 C35 -0.7(7)
Cl3 C33 C34 C35 179.0(3)
C30 C35 C34 C33 1.2(6)
C20 O3 C21 O4 0.8(5)
C20 O3 C21 C22 -178.2(3)
C27 C22 C21 O4 155.6(4)
C23 C22 C21 O4 -23.4(5)
C27 C22 C21 O3 -25.5(4)
C23 C22 C21 O3 155.5(3)
